data_4104716
loop_
_publ_author_name
'Sim\'eon Ponou'
'Sung-Jin Kim'
'Thomas F. F\"assler'

_publ_contact_author 'Thomas F. Faessler'
_publ_contact_author_email thomas.faessler@lrz.tum.de
_publ_contact_author_fax '++49-89 28913186'
_publ_contact_author_phone '++49-89 28913131'
_publ_section_title
;
 Synthesis and Characterization of Na5M2+xSn10-x (x~ 0.5, M = Zn, Hg) - A
 Doped Tetrahedral Framework Structure
;
_journal_name_full 'Journal of the American Chemical Society'
_journal_page_first 10246
_journal_page_last 10252
_journal_paper_doi 10.1021/ja902664c
_journal_volume 131
_journal_year 2009
_chemical_formula_sum 'Na5 Sn9.72 Zn2.28'
_chemical_formula_weight 1417.66
_chemical_name_systematic
; 
 ? 
;
_space_group_IT_number 60
_symmetry_cell_setting orthorhombic
_symmetry_space_group_name_Hall '-P 2n 2ab'
_symmetry_space_group_name_H-M 'P b c n'
_atom_sites_solution_hydrogens geom
_atom_sites_solution_primary direct
_atom_sites_solution_secondary difmap
_audit_creation_method SHELXL-97
_cell_angle_alpha 90.00
_cell_angle_beta 90.00
_cell_angle_gamma 90.00
_cell_formula_units_Z 4
_cell_length_a 12.7717(7)
_cell_length_b 10.8042(7)
_cell_length_c 12.7774(9)
_cell_measurement_temperature 293(2)
_cell_volume 1763.13(19)
_computing_structure_refinement 'SHELXL-97 (Sheldrick, 1997)'
_computing_structure_solution 'SHELXS-97 (Sheldrick, 1990)'
_diffrn_ambient_temperature 293(2)
_diffrn_measured_fraction_theta_full 1.000
_diffrn_measured_fraction_theta_max 1.000
_diffrn_radiation_monochromator graphite
_diffrn_radiation_source 'fine-focus sealed tube'
_diffrn_radiation_type MoK\a
_diffrn_radiation_wavelength 0.71073
_diffrn_reflns_av_R_equivalents 0.0356
_diffrn_reflns_av_sigmaI/netI 0.0197
_diffrn_reflns_limit_h_max 13
_diffrn_reflns_limit_h_min -16
_diffrn_reflns_limit_k_max 14
_diffrn_reflns_limit_k_min -14
_diffrn_reflns_limit_l_max 16
_diffrn_reflns_limit_l_min -16
_diffrn_reflns_number 24268
_diffrn_reflns_theta_full 27.81
_diffrn_reflns_theta_max 27.81
_diffrn_reflns_theta_min 2.94
_exptl_absorpt_coefficient_mu 16.636
_exptl_crystal_density_diffrn 5.341
_exptl_crystal_F_000 2438
_refine_diff_density_max 1.630
_refine_diff_density_min -1.142
_refine_diff_density_rms 0.293
_refine_ls_extinction_coef 0.00058(3)
_refine_ls_extinction_expression Fc^*^=kFc[1+0.001xFc^2^\l^3^/sin(2\q)]^-1/4^
_refine_ls_extinction_method SHELXL
_refine_ls_goodness_of_fit_ref 1.219
_refine_ls_hydrogen_treatment mixed
_refine_ls_matrix_type full
_refine_ls_number_parameters 80
_refine_ls_number_reflns 2083
_refine_ls_number_restraints 0
_refine_ls_restrained_S_all 1.219
_refine_ls_R_factor_all 0.0481
_refine_ls_R_factor_gt 0.0353
_refine_ls_shift/su_max 0.000
_refine_ls_shift/su_mean 0.000
_refine_ls_structure_factor_coef Fsqd
_refine_ls_weighting_details 'calc w=1/[\s^2^(Fo^2^)+(0.0051P)^2^+56.7008P] where P=(Fo^2^+2Fc^2^)/3'
_refine_ls_weighting_scheme calc
_refine_ls_wR_factor_gt 0.0696
_refine_ls_wR_factor_ref 0.0716
_reflns_number_gt 1593
_reflns_number_total 2083
_reflns_threshold_expression >2sigma(I)
_cod_data_source_file ja902664c_si_003.cif
_cod_data_source_block Na5Zn2+xSn10-x
_cod_database_code 4104716

loop_
_symmetry_equiv_pos_as_xyz
'x, y, z'
'-x+1/2, -y+1/2, z+1/2'
'-x, y, -z+1/2'
'x+1/2, -y+1/2, -z'
'-x, -y, -z'
'x-1/2, y-1/2, -z-1/2'
'x, -y, z-1/2'
'-x-1/2, y-1/2, z'

loop_
_atom_site_label
_atom_site_type_symbol
_atom_site_fract_x
_atom_site_fract_y
_atom_site_fract_z
_atom_site_U_iso_or_equiv
_atom_site_adp_type
_atom_site_occupancy
_atom_site_symmetry_multiplicity
_atom_site_calc_flag
_atom_site_refinement_flags
Zn1 Zn 0.83612(9) 0.14201(11) 0.41532(9) 0.0186(3) Uani 1 1 d .
Sn1 Sn 0.67891(6) 0.14613(7) 0.57248(6) 0.02326(19) Uani 1 1 d .
Sn2 Sn 0.91634(6) 0.07850(6) 0.83164(6) 0.01783(18) Uani 1 1 d .
Sn3 Sn 0.58091(6) -0.06968(7) 0.66657(6) 0.0200(3) Uani 0.861(10) 1 d P
Zn2 Zn 0.58091(6) -0.06968(7) 0.66657(6) 0.0200(3) Uani 0.139(10) 1 d P
Sn4 Sn 0.77329(5) 0.25999(6) 0.75286(6) 0.01960(17) Uani 1 1 d .
Sn5 Sn 0.49520(6) 0.24873(7) 0.47699(5) 0.02019(17) Uani 1 1 d .
Na1 Na 0.8614(4) -0.0439(5) 0.6000(4) 0.0352(11) Uani 1 1 d .
Na2 Na 0.6540(4) -0.0497(5) 0.3928(4) 0.0388(12) Uani 1 1 d .
Na3 Na 1.0000 -0.2528(8) 0.7500 0.0400(16) Uani 1 2 d S

loop_
_atom_site_aniso_label
_atom_site_aniso_U_11
_atom_site_aniso_U_22
_atom_site_aniso_U_33
_atom_site_aniso_U_23
_atom_site_aniso_U_13
_atom_site_aniso_U_12
Zn1 0.0202(6) 0.0157(6) 0.0200(6) 0.0022(5) -0.0070(5) -0.0028(5)
Sn1 0.0239(4) 0.0220(4) 0.0239(4) -0.0026(3) -0.0029(3) 0.0019(3)
Sn2 0.0180(3) 0.0185(3) 0.0171(3) 0.0006(3) 0.0009(3) -0.0003(3)
Sn3 0.0205(4) 0.0195(4) 0.0202(4) 0.0007(3) -0.0013(3) -0.0006(3)
Zn2 0.0205(4) 0.0195(4) 0.0202(4) 0.0007(3) -0.0013(3) -0.0006(3)
Sn4 0.0191(3) 0.0214(3) 0.0182(3) 0.0003(3) 0.0000(3) 0.0011(3)
Sn5 0.0189(3) 0.0228(3) 0.0189(3) 0.0012(3) 0.0010(3) -0.0007(3)
Na1 0.037(3) 0.031(3) 0.037(3) 0.002(2) -0.008(2) 0.006(2)
Na2 0.040(3) 0.032(3) 0.044(3) -0.007(2) -0.005(2) -0.002(2)
Na3 0.035(4) 0.053(4) 0.032(3) 0.000 0.002(4) 0.000

loop_
_atom_type_symbol
_atom_type_description
_atom_type_scat_dispersion_real
_atom_type_scat_dispersion_imag
_atom_type_scat_source
Na Na 0.0362 0.0249 'International Tables Vol C Tables 4.2.6.8 and 6.1.1.4'
Zn Zn 0.2839 1.4301 'International Tables Vol C Tables 4.2.6.8 and 6.1.1.4'
Sn Sn -0.6537 1.4246 'International Tables Vol C Tables 4.2.6.8 and 6.1.1.4'

loop_
_geom_angle_atom_site_label_1
_geom_angle_atom_site_label_2
_geom_angle_atom_site_label_3
_geom_angle
_geom_angle_site_symmetry_1
_geom_angle_site_symmetry_3
Sn4 Zn1 Sn5 126.93(5) 2_654 4_556
Sn4 Zn1 Sn2 103.16(4) 2_654 7
Sn5 Zn1 Sn2 106.76(4) 4_556 7
Sn4 Zn1 Sn1 99.82(4) 2_654 .
Sn5 Zn1 Sn1 99.40(4) 4_556 .
Sn2 Zn1 Sn1 122.75(5) 7 .
Sn4 Zn1 Na1 152.02(10) 2_654 .
Sn5 Zn1 Na1 79.60(10) 4_556 .
Sn2 Zn1 Na1 72.75(10) 7 .
Sn1 Zn1 Na1 63.11(10) . .
Sn4 Zn1 Na2 78.77(11) 2_654 .
Sn5 Zn1 Na2 152.68(11) 4_556 .
Sn2 Zn1 Na2 70.99(10) 7 .
Sn1 Zn1 Na2 63.23(10) . .
Na1 Zn1 Na2 73.73(13) . .
Sn4 Zn1 Na3 71.75(5) 2_654 5_756
Sn5 Zn1 Na3 71.57(6) 4_556 5_756
Sn2 Zn1 Na3 80.07(14) 7 5_756
Sn1 Zn1 Na3 157.17(15) . 5_756
Na1 Zn1 Na3 132.25(13) . 5_756
Na2 Zn1 Na3 132.24(14) . 5_756
Sn4 Zn1 Na2 64.26(10) 2_654 8_765
Sn5 Zn1 Na2 65.40(10) 4_556 8_765
Sn2 Zn1 Na2 143.03(10) 7 8_765
Sn1 Zn1 Na2 94.12(10) . 8_765
Na1 Zn1 Na2 134.67(15) . 8_765
Na2 Zn1 Na2 132.79(10) . 8_765
Na3 Zn1 Na2 63.05(17) 5_756 8_765
Zn1 Sn1 Sn5 106.48(4) . .
Zn1 Sn1 Sn4 106.08(4) . .
Sn5 Sn1 Sn4 121.22(3) . .
Zn1 Sn1 Sn3 125.75(4) . .
Sn5 Sn1 Sn3 97.69(3) . .
Sn4 Sn1 Sn3 101.07(3) . .
Zn1 Sn1 Na1 62.76(10) . .
Sn5 Sn1 Na1 155.77(10) . .
Sn4 Sn1 Na1 83.01(10) . .
Sn3 Sn1 Na1 75.37(10) . .
Zn1 Sn1 Na2 62.86(10) . .
Sn5 Sn1 Na2 82.32(10) . .
Sn4 Sn1 Na2 156.46(10) . .
Sn3 Sn1 Na2 73.63(10) . .
Na1 Sn1 Na2 73.45(13) . .
Zn1 Sn1 Na3 162.17(14) . 6_567
Sn5 Sn1 Na3 67.03(5) . 6_567
Sn4 Sn1 Na3 67.03(5) . 6_567
Sn3 Sn1 Na3 72.07(14) . 6_567
Na1 Sn1 Na3 129.55(13) . 6_567
Na2 Sn1 Na3 129.53(13) . 6_567
Zn1 Sn1 Na1 101.26(9) . 8_765
Sn5 Sn1 Na1 62.64(9) . 8_765
Sn4 Sn1 Na1 63.90(9) . 8_765
Sn3 Sn1 Na1 132.91(9) . 8_765
Na1 Sn1 Na1 138.31(10) . 8_765
Na2 Sn1 Na1 136.31(14) . 8_765
Na3 Sn1 Na1 60.91(16) 6_567 8_765
Zn1 Sn2 Sn4 118.86(4) 7_556 .
Zn1 Sn2 Sn5 116.76(4) 7_556 2_655
Sn4 Sn2 Sn5 91.91(3) . 2_655
Zn1 Sn2 Sn2 121.84(3) 7_556 3_756
Sn4 Sn2 Sn2 102.18(3) . 3_756
Sn5 Sn2 Sn2 99.83(3) 2_655 3_756
Zn1 Sn2 Na1 82.59(9) 7_556 3_756
Sn4 Sn2 Na1 158.48(10) . 3_756
Sn5 Sn2 Na1 75.33(9) 2_655 3_756
Sn2 Sn2 Na1 64.07(10) 3_756 3_756
Zn1 Sn2 Na1 85.64(10) 7_556 .
Sn4 Sn2 Na1 79.88(9) . .
Sn5 Sn2 Na1 157.17(10) 2_655 .
Sn2 Sn2 Na1 61.85(9) 3_756 .
Na1 Sn2 Na1 105.20(14) 3_756 .
Zn1 Sn2 Na2 58.86(9) 7_556 7_556
Sn4 Sn2 Na2 61.47(9) . 7_556
Sn5 Sn2 Na2 107.13(10) 2_655 7_556
Sn2 Sn2 Na2 148.43(10) 3_756 7_556
Na1 Sn2 Na2 138.54(13) 3_756 7_556
Na1 Sn2 Na2 87.74(13) . 7_556
Zn1 Sn2 Na1 57.71(9) 7_556 7_556
Sn4 Sn2 Na1 106.73(9) . 7_556
Sn5 Sn2 Na1 61.07(8) 2_655 7_556
Sn2 Sn2 Na1 145.41(9) 3_756 7_556
Na1 Sn2 Na1 82.50(14) 3_756 7_556
Na1 Sn2 Na1 141.69(10) . 7_556
Na2 Sn2 Na1 64.95(12) 7_556 7_556
Sn5 Sn3 Sn4 91.94(3) 5_656 8_755
Sn5 Sn3 Sn1 115.27(3) 5_656 .
Sn4 Sn3 Sn1 113.45(3) 8_755 .
Sn5 Sn3 Zn2 103.04(3) 5_656 3_656
Sn4 Sn3 Zn2 100.23(3) 8_755 3_656
Sn1 Sn3 Zn2 126.64(2) . 3_656
Sn5 Sn3 Sn3 103.04(3) 5_656 3_656
Sn4 Sn3 Sn3 100.23(3) 8_755 3_656
Sn1 Sn3 Sn3 126.64(2) . 3_656
Zn2 Sn3 Sn3 0.00(4) 3_656 3_656
Sn5 Sn3 Na2 158.36(10) 5_656 7_556
Sn4 Sn3 Na2 74.20(9) 8_755 7_556
Sn1 Sn3 Na2 85.82(9) . 7_556
Zn2 Sn3 Na2 64.40(10) 3_656 7_556
Sn3 Sn3 Na2 64.40(10) 3_656 7_556
Sn5 Sn3 Na2 79.01(9) 5_656 5_656
Sn4 Sn3 Na2 157.46(10) 8_755 5_656
Sn1 Sn3 Na2 89.04(10) . 5_656
Zn2 Sn3 Na2 62.59(10) 3_656 5_656
Sn3 Sn3 Na2 62.59(10) 3_656 5_656
Na2 Sn3 Na2 107.52(14) 7_556 5_656
Sn5 Sn3 Na2 60.35(8) 5_656 .
Sn4 Sn3 Na2 104.14(9) 8_755 .
Sn1 Sn3 Na2 56.11(8) . .
Zn2 Sn3 Na2 150.65(9) 3_656 .
Sn3 Sn3 Na2 150.65(9) 3_656 .
Na2 Sn3 Na2 138.49(13) 7_556 .
Na2 Sn3 Na2 89.37(13) 5_656 .
Sn5 Sn3 Na1 103.58(8) 5_656 .
Sn4 Sn3 Na1 60.14(8) 8_755 .
Sn1 Sn3 Na1 55.01(8) . .
Zn2 Sn3 Na1 147.21(9) 3_656 .
Sn3 Sn3 Na1 147.21(9) 3_656 .
Na2 Sn3 Na1 84.14(12) 7_556 .
Na2 Sn3 Na1 141.92(13) 5_656 .
Na2 Sn3 Na1 61.56(11) . .
Sn5 Sn3 Na3 135.66(3) 5_656 6_567
Sn4 Sn3 Na3 131.68(3) 8_755 6_567
Sn1 Sn3 Na3 60.10(6) . 6_567
Zn2 Sn3 Na3 66.55(5) 3_656 6_567
Sn3 Sn3 Na3 66.55(5) 3_656 6_567
Na2 Sn3 Na3 57.97(9) 7_556 6_567
Na2 Sn3 Na3 57.59(9) 5_656 6_567
Na2 Sn3 Na3 106.98(10) . 6_567
Na1 Sn3 Na3 105.39(9) . 6_567
Zn1 Sn4 Zn2 112.41(4) 2_655 8_765
Zn1 Sn4 Sn3 112.41(4) 2_655 8_765
Zn2 Sn4 Sn3 0.00(3) 8_765 8_765
Zn1 Sn4 Sn2 109.06(4) 2_655 .
Zn2 Sn4 Sn2 99.31(3) 8_765 .
Sn3 Sn4 Sn2 99.31(3) 8_765 .
Zn1 Sn4 Sn1 124.27(4) 2_655 .
Zn2 Sn4 Sn1 103.93(3) 8_765 .
Sn3 Sn4 Sn1 103.93(3) 8_765 .
Sn2 Sn4 Sn1 104.84(3) . .
Zn1 Sn4 Na2 67.25(10) 2_655 7_556
Zn2 Sn4 Na2 165.54(10) 8_765 7_556
Sn3 Sn4 Na2 165.54(10) 8_765 7_556
Sn2 Sn4 Na2 68.22(9) . 7_556
Sn1 Sn4 Na2 86.88(10) . 7_556
Zn1 Sn4 Na1 86.27(9) 2_655 8_765
Zn2 Sn4 Na1 72.61(9) 8_765 8_765
Sn3 Sn4 Na1 72.61(9) 8_765 8_765
Sn2 Sn4 Na1 164.61(9) . 8_765
Sn1 Sn4 Na1 65.74(9) . 8_765
Na2 Sn4 Na1 121.22(12) 7_556 8_765
Zn1 Sn4 Na3 60.63(7) 2_655 6_567
Zn2 Sn4 Na3 132.58(12) 8_765 6_567
Sn3 Sn4 Na3 132.58(12) 8_765 6_567
Sn2 Sn4 Na3 127.89(13) . 6_567
Sn1 Sn4 Na3 63.65(7) . 6_567
Na2 Sn4 Na3 60.81(14) 7_556 6_567
Na1 Sn4 Na3 60.45(13) 8_765 6_567
Zn1 Sn4 Na2 55.51(8) 2_655 2_655
Zn2 Sn4 Na2 58.55(8) 8_765 2_655
Sn3 Sn4 Na2 58.55(8) 8_765 2_655
Sn2 Sn4 Na2 104.34(9) . 2_655
Sn1 Sn4 Na2 148.09(9) . 2_655
Na2 Sn4 Na2 115.98(16) 7_556 2_655
Na1 Sn4 Na2 82.91(12) 8_765 2_655
Na3 Sn4 Na2 106.72(15) 6_567 2_655
Zn1 Sn5 Zn2 111.51(4) 4_456 5_656
Zn1 Sn5 Sn3 111.51(4) 4_456 5_656
Zn2 Sn5 Sn3 0.00(4) 5_656 5_656
Zn1 Sn5 Sn2 109.84(4) 4_456 2_654
Zn2 Sn5 Sn2 99.22(3) 5_656 2_654
Sn3 Sn5 Sn2 99.22(3) 5_656 2_654
Zn1 Sn5 Sn1 124.27(4) 4_456 .
Zn2 Sn5 Sn1 106.96(3) 5_656 .
Sn3 Sn5 Sn1 106.96(3) 5_656 .
Sn2 Sn5 Sn1 101.83(3) 2_654 .
Zn1 Sn5 Na1 83.04(9) 4_456 8_765
Zn2 Sn5 Na1 164.34(9) 5_656 8_765
Sn3 Sn5 Na1 164.34(9) 5_656 8_765
Sn2 Sn5 Na1 69.33(9) 2_654 8_765
Sn1 Sn5 Na1 66.71(9) . 8_765
Zn1 Sn5 Na2 66.39(10) 4_456 5_656
Zn2 Sn5 Na2 71.68(9) 5_656 5_656
Sn3 Sn5 Na2 71.68(9) 5_656 5_656
Sn2 Sn5 Na2 166.67(10) 2_654 5_656
Sn1 Sn5 Na2 90.34(10) . 5_656
Na1 Sn5 Na2 121.37(12) 8_765 5_656
Zn1 Sn5 Na3 60.66(7) 4_456 6_567
Zn2 Sn5 Na3 130.47(13) 5_656 6_567
Sn3 Sn5 Na3 130.47(13) 5_656 6_567
Sn2 Sn5 Na3 130.11(12) 2_654 6_567
Sn1 Sn5 Na3 63.79(6) . 6_567
Na1 Sn5 Na3 61.06(14) 8_765 6_567
Na2 Sn5 Na3 60.39(14) 5_656 6_567
Zn1 Sn5 Na1 54.82(8) 4_456 4_456
Zn2 Sn5 Na1 104.71(8) 5_656 4_456
Sn3 Sn5 Na1 104.71(8) 5_656 4_456
Sn2 Sn5 Na1 57.01(8) 2_654 4_456
Sn1 Sn5 Na1 144.43(8) . 4_456
Na1 Sn5 Na1 78.48(13) 8_765 4_456
Na2 Sn5 Na1 114.89(12) 5_656 4_456
Na3 Sn5 Na1 105.93(15) 6_567 4_456
Zn1 Na1 Sn1 54.13(8) . .
Zn1 Na1 Sn2 91.80(14) . 3_756
Sn1 Na1 Sn2 114.45(16) . 3_756
Zn1 Na1 Sn5 97.73(14) . 8_755
Sn1 Na1 Sn5 143.87(17) . 8_755
Sn2 Na1 Sn5 85.37(12) 3_756 8_755
Zn1 Na1 Sn2 116.14(16) . .
Sn1 Na1 Sn2 89.79(13) . .
Sn2 Na1 Sn2 54.08(8) 3_756 .
Sn5 Na1 Sn2 125.42(15) 8_755 .
Zn1 Na1 Sn4 142.63(17) . 8_755
Sn1 Na1 Sn4 95.64(14) . 8_755
Sn2 Na1 Sn4 123.24(15) 3_756 8_755
Sn5 Na1 Sn4 97.67(13) 8_755 8_755
Sn2 Na1 Sn4 80.86(12) . 8_755
Zn1 Na1 Sn1 122.67(16) . 8_755
Sn1 Na1 Sn1 121.44(16) . 8_755
Sn2 Na1 Sn1 124.03(15) 3_756 8_755
Sn5 Na1 Sn1 50.65(8) 8_755 8_755
Sn2 Na1 Sn1 121.09(15) . 8_755
Sn4 Na1 Sn1 50.36(8) 8_755 8_755
Zn1 Na1 Na3 153.58(18) . .
Sn1 Na1 Na3 151.05(18) . .
Sn2 Na1 Na3 70.66(13) 3_756 .
Sn5 Na1 Na3 62.27(11) 8_755 .
Sn2 Na1 Na3 69.92(13) . .
Sn4 Na1 Na3 61.76(10) 8_755 .
Sn1 Na1 Na3 59.45(14) 8_755 .
Zn1 Na1 Sn2 49.55(8) . 7
Sn1 Na1 Sn2 96.23(13) . 7
Sn2 Na1 Sn2 97.50(14) 3_756 7
Sn5 Na1 Sn2 49.60(8) 8_755 7
Sn2 Na1 Sn2 150.37(17) . 7
Sn4 Na1 Sn2 127.02(16) 8_755 7
Sn1 Na1 Sn2 79.93(11) 8_755 7
Na3 Na1 Sn2 111.67(15) . 7
Zn1 Na1 Sn3 97.04(12) . .
Sn1 Na1 Sn3 49.62(7) . .
Sn2 Na1 Sn3 144.68(17) 3_756 .
Sn5 Na1 Sn3 126.75(15) 8_755 .
Sn2 Na1 Sn3 91.72(12) . .
Sn4 Na1 Sn3 47.25(7) 8_755 .
Sn1 Na1 Sn3 78.65(11) 8_755 .
Na3 Na1 Sn3 108.71(15) . .
Sn2 Na1 Sn3 114.19(13) 7 .
Zn1 Na1 Na2 53.28(11) . .
Sn1 Na1 Na2 53.42(11) . .
Sn2 Na1 Na2 144.48(19) 3_756 .
Sn5 Na1 Na2 92.56(15) 8_755 .
Sn2 Na1 Na2 141.91(17) . .
Sn4 Na1 Na2 92.21(15) 8_755 .
Sn1 Na1 Na2 78.69(14) 8_755 .
Na3 Na1 Na2 138.1(2) . .
Sn2 Na1 Na2 56.67(11) 7 .
Sn3 Na1 Na2 58.37(11) . .
Zn1 Na1 Sn5 45.58(7) . 4_556
Sn1 Na1 Sn5 75.61(11) . 4_556
Sn2 Na1 Sn5 47.66(7) 3_756 4_556
Sn5 Na1 Sn5 101.52(13) 8_755 4_556
Sn2 Na1 Sn5 78.37(11) . 4_556
Sn4 Na1 Sn5 157.42(17) 8_755 4_556
Sn1 Na1 Sn5 151.38(16) 8_755 4_556
Na3 Na1 Sn5 117.92(16) . 4_556
Sn2 Na1 Sn5 75.14(10) 7 4_556
Sn3 Na1 Sn5 124.52(13) . 4_556
Na2 Na1 Sn5 98.67(15) . 4_556
Zn1 Na2 Sn1 53.91(9) . .
Zn1 Na2 Sn4 99.43(15) . 7
Sn1 Na2 Sn4 145.25(18) . 7
Zn1 Na2 Zn2 91.85(14) . 7
Sn1 Na2 Zn2 113.97(16) . 7
Sn4 Na2 Zn2 85.66(13) 7 7
Zn1 Na2 Sn3 91.85(14) . 7
Sn1 Na2 Sn3 113.97(16) . 7
Sn4 Na2 Sn3 85.66(13) 7 7
Zn2 Na2 Sn3 0.00(3) 7 7
Zn1 Na2 Sn5 144.06(19) . 5_656
Sn1 Na2 Sn5 97.37(15) . 5_656
Sn4 Na2 Sn5 95.24(14) 7 5_656
Zn2 Na2 Sn5 121.99(16) 7 5_656
Sn3 Na2 Sn5 121.99(16) 7 5_656
Zn1 Na2 Zn1 128.55(17) . 8_755
Sn1 Na2 Zn1 127.19(18) . 8_755
Sn4 Na2 Zn1 48.49(8) 7 8_755
Zn2 Na2 Zn1 118.36(15) 7 8_755
Sn3 Na2 Zn1 118.36(15) 7 8_755
Sn5 Na2 Zn1 48.22(8) 5_656 8_755
Zn1 Na2 Zn2 115.58(16) . 5_656
Sn1 Na2 Zn2 89.83(13) . 5_656
Sn4 Na2 Zn2 124.11(16) 7 5_656
Zn2 Na2 Zn2 53.01(9) 7 5_656
Sn3 Na2 Zn2 53.01(9) 7 5_656
Sn5 Na2 Zn2 81.31(12) 5_656 5_656
Zn1 Na2 Zn2 115.86(15) 8_755 5_656
Zn1 Na2 Sn3 115.58(16) . 5_656
Sn1 Na2 Sn3 89.83(13) . 5_656
Sn4 Na2 Sn3 124.11(16) 7 5_656
Zn2 Na2 Sn3 53.01(9) 7 5_656
Sn3 Na2 Sn3 53.01(9) 7 5_656
Sn5 Na2 Sn3 81.31(12) 5_656 5_656
Zn1 Na2 Sn3 115.86(15) 8_755 5_656
Zn2 Na2 Sn3 0.00(4) 5_656 5_656
Zn1 Na2 Na3 152.60(19) . 2_644
Sn1 Na2 Na3 150.14(18) . 2_644
Sn4 Na2 Na3 62.84(11) 7 2_644
Zn2 Na2 Na3 67.34(14) 7 2_644
Sn3 Na2 Na3 67.34(14) 7 2_644
Sn5 Na2 Na3 62.24(11) 5_656 2_644
Zn1 Na2 Na3 56.47(14) 8_755 2_644
Zn2 Na2 Na3 66.77(14) 5_656 2_644
Sn3 Na2 Na3 66.77(14) 5_656 2_644
Zn1 Na2 Sn2 50.15(8) . 7
Sn1 Na2 Sn2 97.35(13) . 7
Sn4 Na2 Sn2 50.31(8) 7 7
Zn2 Na2 Sn2 96.40(14) 7 7
Sn3 Na2 Sn2 96.40(14) 7 7
Sn5 Na2 Sn2 127.70(17) 5_656 7
Zn1 Na2 Sn2 83.86(12) 8_755 7
Zn2 Na2 Sn2 148.37(18) 5_656 7
Sn3 Na2 Sn2 148.37(18) 5_656 7
Na3 Na2 Sn2 112.33(15) 2_644 7
Zn1 Na3 Zn1 136.1(3) 5_756 7_556
Zn1 Na3 Sn1 96.94(2) 5_756 6_657
Zn1 Na3 Sn1 96.84(2) 7_556 6_657
Zn1 Na3 Sn1 96.84(2) 5_756 8_755
Zn1 Na3 Sn1 96.93(2) 7_556 8_755
Sn1 Na3 Sn1 142.5(3) 6_657 8_755
Zn1 Na3 Na2 60.48(10) 5_756 4_546
Zn1 Na3 Na2 163.3(3) 7_556 4_546
Sn1 Na3 Na2 76.68(14) 6_657 4_546
Sn1 Na3 Na2 80.24(15) 8_755 4_546
Zn1 Na3 Na2 163.3(3) 5_756 2_645
Zn1 Na3 Na2 60.47(10) 7_556 2_645
Sn1 Na3 Na2 80.24(15) 6_657 2_645
Sn1 Na3 Na2 76.68(14) 8_755 2_645
Na2 Na3 Na2 103.0(3) 4_546 2_645
Zn1 Na3 Na1 74.02(15) 5_756 .
Zn1 Na3 Na1 77.67(15) 7_556 .
Sn1 Na3 Na1 157.8(3) 6_657 .
Sn1 Na3 Na1 59.64(9) 8_755 .
Na2 Na3 Na1 113.96(12) 4_546 .
Na2 Na3 Na1 114.11(12) 2_645 .
Zn1 Na3 Na1 77.67(15) 5_756 3_756
Zn1 Na3 Na1 74.02(15) 7_556 3_756
Sn1 Na3 Na1 59.64(9) 6_657 3_756
Sn1 Na3 Na1 157.8(3) 8_755 3_756
Na2 Na3 Na1 114.11(12) 4_546 3_756
Na2 Na3 Na1 113.96(12) 2_645 3_756
Na1 Na3 Na1 98.3(3) . 3_756
Zn1 Na3 Sn5 47.77(3) 5_756 8_755
Zn1 Na3 Sn5 131.95(12) 7_556 8_755
Sn1 Na3 Sn5 131.06(10) 6_657 8_755
Sn1 Na3 Sn5 49.18(3) 8_755 8_755
Na2 Na3 Sn5 57.37(10) 4_546 8_755
Na2 Na3 Sn5 123.04(19) 2_645 8_755
Na1 Na3 Sn5 56.67(10) . 8_755
Na1 Na3 Sn5 122.90(19) 3_756 8_755
Zn1 Na3 Sn5 131.95(12) 5_756 6_657
Zn1 Na3 Sn5 47.77(3) 7_556 6_657
Sn1 Na3 Sn5 49.18(3) 6_657 6_657
Sn1 Na3 Sn5 131.06(10) 8_755 6_657
Na2 Na3 Sn5 123.04(19) 4_546 6_657
Na2 Na3 Sn5 57.37(11) 2_645 6_657
Na1 Na3 Sn5 122.90(19) . 6_657
Na1 Na3 Sn5 56.67(10) 3_756 6_657
Sn5 Na3 Sn5 179.4(3) 8_755 6_657
Zn1 Na3 Sn4 130.13(13) 5_756 8_755
Zn1 Na3 Sn4 47.62(3) 7_556 8_755
Sn1 Na3 Sn4 132.63(9) 6_657 8_755
Sn1 Na3 Sn4 49.32(2) 8_755 8_755
Na2 Na3 Sn4 127.12(19) 4_546 8_755
Na2 Na3 Sn4 56.35(10) 2_645 8_755
Na1 Na3 Sn4 57.79(10) . 8_755
Na1 Na3 Sn4 118.76(19) 3_756 8_755
Sn5 Na3 Sn4 91.594(19) 8_755 8_755
Sn5 Na3 Sn4 88.383(19) 6_657 8_755
Zn1 Na3 Sn4 47.62(3) 5_756 6_657
Zn1 Na3 Sn4 130.13(13) 7_556 6_657
Sn1 Na3 Sn4 49.32(2) 6_657 6_657
Sn1 Na3 Sn4 132.63(9) 8_755 6_657
Na2 Na3 Sn4 56.35(10) 4_546 6_657
Na2 Na3 Sn4 127.12(19) 2_645 6_657
Na1 Na3 Sn4 118.76(19) . 6_657
Na1 Na3 Sn4 57.79(10) 3_756 6_657
Sn5 Na3 Sn4 88.384(19) 8_755 6_657
Sn5 Na3 Sn4 91.595(19) 6_657 6_657
Sn4 Na3 Sn4 175.5(3) 8_755 6_657

loop_
_geom_bond_atom_site_label_1
_geom_bond_atom_site_label_2
_geom_bond_distance
_geom_bond_site_symmetry_2
Zn1 Sn4 2.7170(13) 2_654
Zn1 Sn5 2.7230(13) 4_556
Zn1 Sn2 2.8052(14) 7
Zn1 Sn1 2.8401(14) .
Zn1 Na1 3.116(5) .
Zn1 Na2 3.128(5) .
Zn1 Na3 3.206(3) 5_756
Zn1 Na2 3.346(5) 8_765
Sn1 Sn5 2.8675(11) .
Sn1 Sn4 2.8772(11) .
Sn1 Sn3 2.9066(11) .
Sn1 Na1 3.126(5) .
Sn1 Na2 3.138(5) .
Sn1 Na3 3.400(3) 6_567
Sn1 Na1 3.406(5) 8_765
Sn2 Zn1 2.8051(14) 7_556
Sn2 Sn4 2.8629(10) .
Sn2 Sn5 2.8653(10) 2_655
Sn2 Sn2 2.9864(14) 3_756
Sn2 Na1 3.251(5) 3_756
Sn2 Na1 3.317(5) .
Sn2 Na2 3.455(5) 7_556
Sn2 Na1 3.521(5) 7_556
Sn3 Sn5 2.8377(11) 5_656
Sn3 Sn4 2.8407(11) 8_755
Sn3 Zn2 2.9693(16) 3_656
Sn3 Sn3 2.9693(16) 3_656
Sn3 Na2 3.300(6) 7_556
Sn3 Na2 3.352(5) 5_656
Sn3 Na2 3.627(6) .
Sn3 Na1 3.692(5) .
Sn3 Na3 3.731(8) 6_567
Sn4 Zn1 2.7171(13) 2_655
Sn4 Zn2 2.8407(11) 8_765
Sn4 Sn3 2.8407(11) 8_765
Sn4 Na2 3.269(5) 7_556
Sn4 Na1 3.355(5) 8_765
Sn4 Na3 3.4933(8) 6_567
Sn4 Na2 3.722(6) 2_655
Sn5 Zn1 2.7230(13) 4_456
Sn5 Zn2 2.8377(11) 5_656
Sn5 Sn3 2.8377(11) 5_656
Sn5 Sn2 2.8653(10) 2_654
Sn5 Na1 3.293(5) 8_765
Sn5 Na2 3.320(5) 5_656
Sn5 Na3 3.4889(7) 6_567
Sn5 Na1 3.750(5) 4_456
Na1 Sn2 3.251(5) 3_756
Na1 Sn5 3.293(5) 8_755
Na1 Sn4 3.355(5) 8_755
Na1 Sn1 3.406(5) 8_755
Na1 Na3 3.450(7) .
Na1 Sn2 3.521(5) 7
Na1 Na2 3.746(7) .
Na1 Sn5 3.750(5) 4_556
Na2 Sn4 3.269(5) 7
Na2 Zn2 3.300(6) 7
Na2 Sn3 3.300(6) 7
Na2 Sn5 3.320(5) 5_656
Na2 Zn1 3.346(5) 8_755
Na2 Zn2 3.352(5) 5_656
Na2 Sn3 3.352(5) 5_656
Na2 Na3 3.428(7) 2_644
Na2 Sn2 3.455(5) 7
Na3 Zn1 3.206(3) 5_756
Na3 Zn1 3.206(3) 7_556
Na3 Sn1 3.400(3) 6_657
Na3 Sn1 3.400(3) 8_755
Na3 Na2 3.428(7) 4_546
Na3 Na2 3.428(7) 2_645
Na3 Na1 3.450(7) 3_756
Na3 Sn5 3.4888(7) 8_755
Na3 Sn5 3.4888(7) 6_657
Na3 Sn4 3.4933(8) 8_755
Na3 Sn4 3.4933(8) 6_657
